data_4113170
loop_
_publ_author_name
'Tinh-Alfredo V. Khuong'
'Gerardo Zepeda'
'Carlos N. Sanrame'
'Hung Dang'
'Michael D. Bartberger'
'K. N. Houk'
'Miguel A. Garcia-Garibay'

_publ_section_title
;
 Crankshaft Motion in a Highly Congested Bis(triarylmethyl)peroxide
;
_journal_name_full 'Journal of the American Chemical Society'
_journal_page_first 14778
_journal_page_last 14786
_journal_paper_doi 10.1021/ja046987c
_journal_volume 126
_journal_year 2004
_chemical_formula_sum 'C86 H126 O2'
_chemical_formula_weight 1191.87
_chemical_name_systematic
;
 ?
;
_space_group_IT_number 2
_symmetry_cell_setting triclinic
_symmetry_space_group_name_Hall '-P 1'
_symmetry_space_group_name_H-M 'P -1'
_atom_sites_solution_hydrogens geom
_atom_sites_solution_primary direct
_atom_sites_solution_secondary difmap
_audit_creation_method SHELXL-97
_cell_angle_alpha 89.780(10)
_cell_angle_beta 88.377(9)
_cell_angle_gamma 87.122(10)
_cell_formula_units_Z 2
_cell_length_a 13.614(7)
_cell_length_b 14.605(7)
_cell_length_c 19.985(10)
_cell_measurement_temperature 100(2)
_cell_volume 3967(3)
_computing_structure_refinement 'SHELXL-97 (Sheldrick, 1997)'
_diffrn_ambient_temperature 100(2)
_diffrn_measured_fraction_theta_full 0.916
_diffrn_measured_fraction_theta_max 0.916
_diffrn_radiation_monochromator graphite
_diffrn_radiation_source 'fine-focus sealed tube'
_diffrn_radiation_type MoK\a
_diffrn_radiation_wavelength 0.71073
_diffrn_reflns_av_R_equivalents 0.0285
_diffrn_reflns_av_sigmaI/netI 0.0876
_diffrn_reflns_limit_h_max 17
_diffrn_reflns_limit_h_min -18
_diffrn_reflns_limit_k_max 14
_diffrn_reflns_limit_k_min -19
_diffrn_reflns_limit_l_max 26
_diffrn_reflns_limit_l_min -26
_diffrn_reflns_number 26062
_diffrn_reflns_theta_full 28.35
_diffrn_reflns_theta_max 28.35
_diffrn_reflns_theta_min 1.40
_exptl_absorpt_coefficient_mu 0.057
_exptl_crystal_density_diffrn 0.998
_exptl_crystal_F_000 1316
_refine_diff_density_max 0.333
_refine_diff_density_min -0.386
_refine_diff_density_rms 0.041
_refine_ls_extinction_method none
_refine_ls_goodness_of_fit_ref 0.912
_refine_ls_hydrogen_treatment mixed
_refine_ls_matrix_type full
_refine_ls_number_parameters 830
_refine_ls_number_reflns 18160
_refine_ls_number_restraints 2
_refine_ls_restrained_S_all 0.915
_refine_ls_R_factor_all 0.1021
_refine_ls_R_factor_gt 0.0476
_refine_ls_shift/su_max 0.011
_refine_ls_shift/su_mean 0.000
_refine_ls_structure_factor_coef Fsqd
_refine_ls_weighting_details 'calc w=1/[\s^2^(Fo^2^)+(0.0564P)^2^+0.0000P] where P=(Fo^2^+2Fc^2^)/3'
_refine_ls_weighting_scheme calc
_refine_ls_wR_factor_gt 0.1077
_refine_ls_wR_factor_ref 0.1274
_reflns_number_gt 10120
_reflns_number_total 18160
_reflns_threshold_expression >2sigma(I)
_cod_data_source_file ja046987csi20040521_093223.cif
_cod_data_source_block sad
_cod_database_code 4113170

loop_
_symmetry_equiv_pos_as_xyz
'x, y, z'
'-x, -y, -z'

loop_
_atom_site_label
_atom_site_type_symbol
_atom_site_fract_x
_atom_site_fract_y
_atom_site_fract_z
_atom_site_U_iso_or_equiv
_atom_site_adp_type
_atom_site_occupancy
_atom_site_symmetry_multiplicity
_atom_site_calc_flag
_atom_site_refinement_flags
_atom_site_disorder_assembly
_atom_site_disorder_group
O1 O 0.52758(8) 0.50865(7) 0.46853(5) 0.0185(2) Uani 1 1 d . . .
C2 C 0.49176(12) 0.59718(10) 0.44205(8) 0.0179(3) Uani 1 1 d . . .
C3 C 0.38107(11) 0.59630(11) 0.43063(7) 0.0172(3) Uani 1 1 d . . .
C4 C 0.33804(12) 0.51473(11) 0.41491(8) 0.0197(4) Uani 1 1 d . . .
H4 H 0.3773 0.4591 0.4136 0.024 Uiso 1 1 calc R . .
C5 C 0.23901(12) 0.51349(11) 0.40124(8) 0.0200(4) Uani 1 1 d . . .
C6 C 0.18309(12) 0.59701(11) 0.40339(8) 0.0214(4) Uani 1 1 d . . .
H6 H 0.1149 0.5970 0.3945 0.026 Uiso 1 1 calc R . .
C7 C 0.22373(12) 0.67931(11) 0.41805(8) 0.0206(4) Uani 1 1 d . . .
C8 C 0.32414(12) 0.67748(11) 0.43193(8) 0.0188(3) Uani 1 1 d . . .
H8 H 0.3537 0.7330 0.4424 0.023 Uiso 1 1 calc R . .
C9 C 0.18782(12) 0.42572(11) 0.38431(9) 0.0249(4) Uani 1 1 d . . .
C10 C 0.10832(14) 0.40897(13) 0.43859(10) 0.0384(5) Uani 1 1 d . . .
H10A H 0.1391 0.4019 0.4822 0.058 Uiso 1 1 calc R . .
H10B H 0.0750 0.3531 0.4281 0.058 Uiso 1 1 calc R . .
H10C H 0.0603 0.4612 0.4401 0.058 Uiso 1 1 calc R . .
C11 C 0.13967(14) 0.43651(13) 0.31624(9) 0.0343(5) Uani 1 1 d . . .
H11A H 0.0914 0.4886 0.3177 0.051 Uiso 1 1 calc R . .
H11B H 0.1065 0.3805 0.3058 0.051 Uiso 1 1 calc R . .
H11C H 0.1902 0.4473 0.2816 0.051 Uiso 1 1 calc R . .
C12 C 0.25902(14) 0.34181(12) 0.38133(11) 0.0412(5) Uani 1 1 d . . .
H12A H 0.3087 0.3500 0.3456 0.062 Uiso 1 1 calc R . .
H12B H 0.2227 0.2872 0.3722 0.062 Uiso 1 1 calc R . .
H12C H 0.2915 0.3343 0.4243 0.062 Uiso 1 1 calc R . .
C13 C 0.16404(13) 0.77100(12) 0.42080(9) 0.0261(4) Uani 1 1 d . . .
C14 C 0.05637(14) 0.76102(13) 0.40355(11) 0.0427(5) Uani 1 1 d . . .
H14A H 0.0530 0.7343 0.3588 0.064 Uiso 1 1 calc R . .
H14B H 0.0217 0.8215 0.4043 0.064 Uiso 1 1 calc R . .
H14C H 0.0254 0.7209 0.4365 0.064 Uiso 1 1 calc R . .
C15 C 0.16807(15) 0.81072(13) 0.49087(10) 0.0393(5) Uani 1 1 d . . .
H15A H 0.1390 0.7686 0.5232 0.059 Uiso 1 1 calc R . .
H15B H 0.1311 0.8700 0.4926 0.059 Uiso 1 1 calc R . .
H15C H 0.2367 0.8192 0.5019 0.059 Uiso 1 1 calc R . .
C16 C 0.20931(15) 0.83821(12) 0.37001(10) 0.0376(5) Uani 1 1 d . . .
H16A H 0.2780 0.8466 0.3808 0.056 Uiso 1 1 calc R . .
H16B H 0.1722 0.8974 0.3723 0.056 Uiso 1 1 calc R . .
H16C H 0.2064 0.8132 0.3247 0.056 Uiso 1 1 calc R . .
C17 C 0.51715(11) 0.67611(11) 0.48813(8) 0.0181(3) Uani 1 1 d . . .
C18 C 0.47411(12) 0.68371(11) 0.55225(8) 0.0192(4) Uani 1 1 d . . .
H18 H 0.4281 0.6404 0.5665 0.023 Uiso 1 1 calc R . .
C19 C 0.49683(12) 0.75306(11) 0.59579(8) 0.0195(4) Uani 1 1 d . . .
C20 C 0.56079(12) 0.81871(11) 0.57225(8) 0.0214(4) Uani 1 1 d . . .
H20 H 0.5759 0.8673 0.6011 0.026 Uiso 1 1 calc R . .
C21 C 0.60298(12) 0.81528(11) 0.50829(8) 0.0208(4) Uani 1 1 d . . .
C22 C 0.58068(12) 0.74272(11) 0.46674(8) 0.0203(4) Uani 1 1 d . . .
H22 H 0.6096 0.7388 0.4229 0.024 Uiso 1 1 calc R . .
C23 C 0.67397(13) 0.88695(12) 0.48247(9) 0.0258(4) Uani 1 1 d . . .
C24 C 0.63055(17) 0.93616(14) 0.42167(10) 0.0476(6) Uani 1 1 d . . .
H24A H 0.5692 0.9700 0.4352 0.071 Uiso 1 1 calc R . .
H24B H 0.6170 0.8910 0.3874 0.071 Uiso 1 1 calc R . .
H24C H 0.6776 0.9790 0.4034 0.071 Uiso 1 1 calc R . .
C25 C 0.69358(17) 0.95860(14) 0.53474(10) 0.0488(6) Uani 1 1 d . . .
H25A H 0.7217 0.9284 0.5742 0.073 Uiso 1 1 calc R . .
H25B H 0.6317 0.9919 0.5477 0.073 Uiso 1 1 calc R . .
H25C H 0.7400 1.0018 0.5160 0.073 Uiso 1 1 calc R . .
C26 C 0.77231(15) 0.83860(14) 0.46153(12) 0.0492(6) Uani 1 1 d . . .
H26A H 0.8172 0.8839 0.4440 0.074 Uiso 1 1 calc R . .
H26B H 0.7615 0.7934 0.4267 0.074 Uiso 1 1 calc R . .
H26C H 0.8012 0.8076 0.5004 0.074 Uiso 1 1 calc R . .
C27 C 0.45035(13) 0.75700(11) 0.66675(8) 0.0239(4) Uani 1 1 d . . .
C28 C 0.50356(14) 0.82043(13) 0.71279(9) 0.0335(5) Uani 1 1 d . . .
H28A H 0.5732 0.8003 0.7143 0.050 Uiso 1 1 calc R . .
H28B H 0.4739 0.8182 0.7580 0.050 Uiso 1 1 calc R . .
H28C H 0.4976 0.8834 0.6956 0.050 Uiso 1 1 calc R . .
C29 C 0.45399(15) 0.66091(12) 0.69912(9) 0.0341(5) Uani 1 1 d . . .
H29A H 0.4159 0.6197 0.6727 0.051 Uiso 1 1 calc R . .
H29B H 0.4260 0.6650 0.7448 0.051 Uiso 1 1 calc R . .
H29C H 0.5225 0.6370 0.7005 0.051 Uiso 1 1 calc R . .
C30 C 0.34280(13) 0.79163(13) 0.66190(9) 0.0338(5) Uani 1 1 d . . .
H30A H 0.3398 0.8528 0.6415 0.051 Uiso 1 1 calc R . .
H30B H 0.3121 0.7948 0.7068 0.051 Uiso 1 1 calc R . .
H30C H 0.3076 0.7495 0.6343 0.051 Uiso 1 1 calc R . .
C31 C 0.55124(12) 0.59443(10) 0.37594(8) 0.0177(3) Uani 1 1 d . . .
C32 C 0.50832(12) 0.61392(10) 0.31500(8) 0.0187(4) Uani 1 1 d . . .
H32 H 0.4405 0.6325 0.3141 0.022 Uiso 1 1 calc R . .
C33 C 0.56316(12) 0.60669(11) 0.25504(8) 0.0191(4) Uani 1 1 d . . .
C34 C 0.66156(12) 0.57655(11) 0.25777(8) 0.0209(4) Uani 1 1 d . . .
H34 H 0.6992 0.5699 0.2172 0.025 Uiso 1 1 calc R . .
C35 C 0.70704(12) 0.55568(11) 0.31838(8) 0.0194(4) Uani 1 1 d . . .
C36 C 0.65055(12) 0.56693(11) 0.37699(8) 0.0194(4) Uani 1 1 d . . .
H36 H 0.6804 0.5556 0.4188 0.023 Uiso 1 1 calc R . .
C37 C 0.81585(12) 0.52368(11) 0.32156(8) 0.0226(4) Uani 1 1 d . . .
C38 C 0.85721(14) 0.48969(15) 0.25369(9) 0.0412(5) Uani 1 1 d . . .
H38A H 0.8183 0.4397 0.2381 0.062 Uiso 1 1 calc R . .
H38B H 0.9258 0.4674 0.2582 0.062 Uiso 1 1 calc R . .
H38C H 0.8540 0.5402 0.2213 0.062 Uiso 1 1 calc R . .
C39 C 0.82895(14) 0.44452(13) 0.37191(10) 0.0388(5) Uani 1 1 d . . .
H39A H 0.8078 0.4659 0.4167 0.058 Uiso 1 1 calc R . .
H39B H 0.8984 0.4233 0.3723 0.058 Uiso 1 1 calc R . .
H39C H 0.7890 0.3939 0.3588 0.058 Uiso 1 1 calc R . .
C40 C 0.87378(13) 0.60437(13) 0.34398(10) 0.0334(5) Uani 1 1 d . . .
H40A H 0.8662 0.6546 0.3116 0.050 Uiso 1 1 calc R . .
H40B H 0.9435 0.5850 0.3467 0.050 Uiso 1 1 calc R . .
H40C H 0.8488 0.6253 0.3881 0.050 Uiso 1 1 calc R . .
C41 C 0.51227(12) 0.62729(11) 0.18868(8) 0.0227(4) Uani 1 1 d . . .
C42 C 0.43672(14) 0.55431(13) 0.17812(9) 0.0316(4) Uani 1 1 d . . .
H42A H 0.4706 0.4936 0.1757 0.047 Uiso 1 1 calc R . .
H42B H 0.4027 0.5669 0.1363 0.047 Uiso 1 1 calc R . .
H42C H 0.3887 0.5559 0.2156 0.047 Uiso 1 1 calc R . .
C43 C 0.58497(14) 0.62580(13) 0.12893(8) 0.0312(4) Uani 1 1 d . . .
H43A H 0.6356 0.6698 0.1364 0.047 Uiso 1 1 calc R . .
H43B H 0.5499 0.6425 0.0882 0.047 Uiso 1 1 calc R . .
H43C H 0.6161 0.5641 0.1239 0.047 Uiso 1 1 calc R . .
C44 C 0.45919(13) 0.72276(12) 0.19173(9) 0.0289(4) Uani 1 1 d . . .
H44A H 0.4109 0.7248 0.2291 0.043 Uiso 1 1 calc R . .
H44B H 0.4255 0.7350 0.1497 0.043 Uiso 1 1 calc R . .
H44C H 0.5074 0.7693 0.1984 0.043 Uiso 1 1 calc R . .
O45 O 0.97709(8) -0.00236(7) 0.03367(5) 0.0205(3) Uani 1 1 d . . .
C46 C 0.97646(12) 0.08879(11) 0.06276(8) 0.0188(4) Uani 1 1 d . . .
C47 C 0.91001(12) 0.15797(11) 0.02482(8) 0.0197(4) Uani 1 1 d . . .
C48 C 0.93408(12) 0.18261(11) -0.04105(8) 0.0213(4) Uani 1 1 d . . .
H48 H 0.9917 0.1553 -0.0622 0.026 Uiso 1 1 calc R . .
C49 C 0.87605(12) 0.24603(11) -0.07664(8) 0.0210(4) Uani 1 1 d . . .
C50 C 0.79400(12) 0.28811(11) -0.04357(8) 0.0217(4) Uani 1 1 d . . .
H50 H 0.7541 0.3321 -0.0669 0.026 Uiso 1 1 calc R . .
C51 C 0.76906(12) 0.26737(11) 0.02270(8) 0.0207(4) Uani 1 1 d . . .
C52 C 0.82810(12) 0.20117(11) 0.05588(8) 0.0209(4) Uani 1 1 d . . .
H52 H 0.8115 0.1855 0.1008 0.025 Uiso 1 1 calc R . .
C53 C 0.68147(12) 0.31397(11) 0.06163(8) 0.0235(4) Uani 1 1 d . . .
C54 C 0.72025(14) 0.36630(13) 0.12081(8) 0.0316(4) Uani 1 1 d . . .
H54A H 0.7638 0.4132 0.1041 0.047 Uiso 1 1 calc R . .
H54B H 0.7569 0.3235 0.1499 0.047 Uiso 1 1 calc R . .
H54C H 0.6648 0.3957 0.1463 0.047 Uiso 1 1 calc R . .
C55 C 0.61210(14) 0.24168(13) 0.08792(10) 0.0352(5) Uani 1 1 d . . .
H55A H 0.5575 0.2718 0.1137 0.053 Uiso 1 1 calc R . .
H55B H 0.6483 0.1982 0.1168 0.053 Uiso 1 1 calc R . .
H55C H 0.5862 0.2088 0.0501 0.053 Uiso 1 1 calc R . .
C56 C 0.62220(13) 0.38211(13) 0.01812(9) 0.0326(5) Uani 1 1 d . . .
H56A H 0.6650 0.4297 0.0016 0.049 Uiso 1 1 calc R . .
H56B H 0.5675 0.4105 0.0449 0.049 Uiso 1 1 calc R . .
H56C H 0.5963 0.3497 -0.0199 0.049 Uiso 1 1 calc R . .
C57 C 0.90735(13) 0.26968(12) -0.14880(8) 0.0253(4) Uani 1 1 d . . .
C58 C 0.82671(14) 0.32497(13) -0.18568(9) 0.0364(5) Uani 1 1 d . . .
H58A H 0.8119 0.3832 -0.1625 0.055 Uiso 1 1 calc R . .
H58B H 0.7672 0.2899 -0.1864 0.055 Uiso 1 1 calc R . .
H58C H 0.8495 0.3371 -0.2317 0.055 Uiso 1 1 calc R . .
C59 C 0.93147(16) 0.18144(13) -0.18917(9) 0.0407(5) Uani 1 1 d . . .
H59A H 0.9533 0.1975 -0.2347 0.061 Uiso 1 1 calc R . .
H59B H 0.8726 0.1457 -0.1911 0.061 Uiso 1 1 calc R . .
H59C H 0.9839 0.1449 -0.1674 0.061 Uiso 1 1 calc R . .
C60 C 0.99865(15) 0.32535(15) -0.14738(10) 0.0454(6) Uani 1 1 d . . .
H60A H 0.9828 0.3834 -0.1241 0.068 Uiso 1 1 calc R . .
H60B H 1.0214 0.3379 -0.1933 0.068 Uiso 1 1 calc R . .
H60C H 1.0506 0.2907 -0.1238 0.068 Uiso 1 1 calc R . .
C61 C 0.93371(12) 0.06430(11) 0.13189(8) 0.0190(4) Uani 1 1 d . . .
C62 C 0.85409(12) 0.00765(11) 0.13490(8) 0.0207(4) Uani 1 1 d . . .
H62 H 0.8256 -0.0108 0.0946 0.025 Uiso 1 1 calc R . .
C63 C 0.81590(12) -0.02223(11) 0.19588(8) 0.0221(4) Uani 1 1 d . . .
C64 C 0.85890(13) 0.00792(11) 0.25434(8) 0.0239(4) Uani 1 1 d . . .
H64 H 0.8335 -0.0117 0.2965 0.029 Uiso 1 1 calc R . .
C65 C 0.93721(12) 0.06546(11) 0.25292(8) 0.0219(4) Uani 1 1 d . . .
C66 C 0.97391(12) 0.09316(11) 0.19026(8) 0.0207(4) Uani 1 1 d . . .
H66 H 1.0274 0.1325 0.1879 0.025 Uiso 1 1 calc R . .
C67 C 0.98499(13) 0.09921(12) 0.31611(8) 0.0265(4) Uani 1 1 d . . .
C68 C 0.95575(15) 0.20100(12) 0.32576(9) 0.0354(5) Uani 1 1 d . . .
H68A H 0.9769 0.2355 0.2862 0.053 Uiso 1 1 calc R . .
H68B H 0.9875 0.2238 0.3654 0.053 Uiso 1 1 calc R . .
H68C H 0.8841 0.2088 0.3318 0.053 Uiso 1 1 calc R . .
C69 C 0.95323(16) 0.04610(14) 0.37852(9) 0.0403(5) Uani 1 1 d . . .
H69A H 0.8826 0.0579 0.3873 0.060 Uiso 1 1 calc R . .
H69B H 0.9897 0.0660 0.4170 0.060 Uiso 1 1 calc R . .
H69C H 0.9671 -0.0197 0.3712 0.060 Uiso 1 1 calc R . .
C70 C 1.09758(14) 0.08748(16) 0.30835(10) 0.0449(6) Uani 1 1 d . . .
H70A H 1.1165 0.0232 0.2987 0.067 Uiso 1 1 calc R . .
H70B H 1.1276 0.1056 0.3500 0.067 Uiso 1 1 calc R . .
H70C H 1.1204 0.1262 0.2715 0.067 Uiso 1 1 calc R . .
C71 C 0.72931(13) -0.08491(12) 0.19983(9) 0.0261(4) Uani 1 1 d . . .
C72 C 0.70009(15) -0.11714(13) 0.13073(9) 0.0370(5) Uani 1 1 d . . .
H72A H 0.6814 -0.0638 0.1031 0.055 Uiso 1 1 calc R . .
H72B H 0.6443 -0.1567 0.1356 0.055 Uiso 1 1 calc R . .
H72C H 0.7559 -0.1516 0.1092 0.055 Uiso 1 1 calc R . .
C73 C 0.64012(13) -0.03193(13) 0.23213(9) 0.0337(5) Uani 1 1 d . . .
H73A H 0.6215 0.0209 0.2041 0.050 Uiso 1 1 calc R . .
H73B H 0.6571 -0.0106 0.2766 0.050 Uiso 1 1 calc R . .
H73C H 0.5849 -0.0723 0.2364 0.050 Uiso 1 1 calc R . .
C74 C 0.75642(15) -0.17037(12) 0.24246(10) 0.0378(5) Uani 1 1 d . . .
H74A H 0.7004 -0.2099 0.2453 0.057 Uiso 1 1 calc R . .
H74B H 0.7730 -0.1512 0.2875 0.057 Uiso 1 1 calc R . .
H74C H 0.8132 -0.2042 0.2216 0.057 Uiso 1 1 calc R . .
C75 C 1.08108(12) 0.12087(11) 0.06687(8) 0.0202(4) Uani 1 1 d . . .
C76 C 1.09958(13) 0.21363(12) 0.06435(8) 0.0247(4) Uani 1 1 d . . .
H76 H 1.0468 0.2572 0.0568 0.030 Uiso 1 1 calc R . .
C77 C 1.19349(14) 0.24404(12) 0.07270(9) 0.0285(4) Uani 1 1 d . A .
C78 C 1.26972(14) 0.17897(12) 0.08338(9) 0.0297(4) Uani 1 1 d . . .
H78 H 1.3344 0.1989 0.0886 0.036 Uiso 1 1 calc R . .
C79 C 1.25387(13) 0.08518(12) 0.08658(8) 0.0247(4) Uani 1 1 d . . .
C80 C 1.15866(12) 0.05761(11) 0.07834(8) 0.0222(4) Uani 1 1 d . . .
H80 H 1.1463 -0.0058 0.0806 0.027 Uiso 1 1 calc R . .
C81 C 1.33757(13) 0.01447(13) 0.10169(9) 0.0301(4) Uani 1 1 d . . .
C82 C 1.32559(17) -0.01680(16) 0.17463(10) 0.0537(6) Uani 1 1 d . . .
H82A H 1.2617 -0.0441 0.1812 0.080 Uiso 1 1 calc R . .
H82B H 1.3290 0.0361 0.2044 0.080 Uiso 1 1 calc R . .
H82C H 1.3784 -0.0623 0.1849 0.080 Uiso 1 1 calc R . .
C83 C 1.33365(15) -0.06862(14) 0.05575(11) 0.0433(5) Uani 1 1 d . . .
H83A H 1.3889 -0.1120 0.0649 0.065 Uiso 1 1 calc R . .
H83B H 1.3379 -0.0486 0.0089 0.065 Uiso 1 1 calc R . .
H83C H 1.2716 -0.0985 0.0640 0.065 Uiso 1 1 calc R . .
C84 C 1.43902(14) 0.05336(15) 0.09233(12) 0.0512(6) Uani 1 1 d . . .
H84A H 1.4898 0.0049 0.1003 0.077 Uiso 1 1 calc R . .
H84B H 1.4456 0.1034 0.1241 0.077 Uiso 1 1 calc R . .
H84C H 1.4468 0.0767 0.0465 0.077 Uiso 1 1 calc R . .
C85 C 1.21023(16) 0.34726(14) 0.06952(11) 0.0431(5) Uani 1 1 d D . .
C86 C 1.1446(3) 0.39527(17) 0.12272(15) 0.1004(12) Uani 1 1 d . A .
H86A H 1.1531 0.4615 0.1205 0.151 Uiso 1 1 calc R . .
H86B H 1.1627 0.3723 0.1671 0.151 Uiso 1 1 calc R . .
H86C H 1.0758 0.3830 0.1149 0.151 Uiso 1 1 calc R . .
C87 C 1.17974(19) 0.38557(16) 0.00126(13) 0.0670(8) Uani 1 1 d . A .
H87A H 1.1101 0.3752 -0.0052 0.101 Uiso 1 1 calc R . .
H87B H 1.2197 0.3545 -0.0342 0.101 Uiso 1 1 calc R . .
H87C H 1.1900 0.4515 -0.0004 0.101 Uiso 1 1 calc R . .
C88 C 1.3009(6) 0.3778(5) 0.0958(5) 0.055(2) Uiso 0.427(14) 1 d PD A 1
H88A H 1.3020 0.4447 0.0917 0.083 Uiso 0.427(14) 1 calc PR A 1
H88B H 1.3569 0.3493 0.0704 0.083 Uiso 0.427(14) 1 calc PR A 1
H88C H 1.3052 0.3602 0.1430 0.083 Uiso 0.427(14) 1 calc PR A 1
C88' C 1.3248(3) 0.3639(3) 0.0686(3) 0.0429(15) Uiso 0.573(14) 1 d PD A 2
H88D H 1.3349 0.4293 0.0619 0.064 Uiso 0.573(14) 1 calc PR A 2
H88E H 1.3577 0.3288 0.0320 0.064 Uiso 0.573(14) 1 calc PR A 2
H88F H 1.3524 0.3438 0.1113 0.064 Uiso 0.573(14) 1 calc PR A 2

loop_
_atom_site_aniso_label
_atom_site_aniso_U_11
_atom_site_aniso_U_22
_atom_site_aniso_U_33
_atom_site_aniso_U_23
_atom_site_aniso_U_13
_atom_site_aniso_U_12
O1 0.0218(6) 0.0168(6) 0.0166(6) 0.0033(5) 0.0026(5) -0.0006(5)
C2 0.0215(9) 0.0132(8) 0.0190(8) 0.0016(6) -0.0018(7) -0.0009(7)
C3 0.0200(9) 0.0177(9) 0.0142(8) 0.0010(6) 0.0000(6) -0.0025(7)
C4 0.0222(9) 0.0165(9) 0.0205(9) 0.0012(7) -0.0020(7) -0.0007(7)
C5 0.0231(9) 0.0180(9) 0.0195(9) 0.0014(7) -0.0031(7) -0.0042(7)
C6 0.0190(9) 0.0223(9) 0.0232(9) 0.0009(7) -0.0021(7) -0.0015(7)
C7 0.0223(9) 0.0198(9) 0.0194(9) 0.0011(7) -0.0003(7) -0.0003(7)
C8 0.0227(9) 0.0153(8) 0.0187(8) 0.0001(7) -0.0015(7) -0.0043(7)
C9 0.0234(9) 0.0187(9) 0.0331(10) 0.0003(8) -0.0097(8) -0.0030(7)
C10 0.0427(12) 0.0334(12) 0.0407(12) 0.0017(9) -0.0022(10) -0.0177(9)
C11 0.0373(11) 0.0283(11) 0.0382(11) -0.0055(9) -0.0118(9) -0.0037(9)
C12 0.0345(11) 0.0184(10) 0.0717(15) -0.0060(10) -0.0181(11) -0.0028(8)
C13 0.0247(10) 0.0188(9) 0.0348(10) -0.0030(8) -0.0059(8) 0.0031(7)
C14 0.0299(11) 0.0243(11) 0.0737(16) -0.0045(10) -0.0093(10) 0.0050(9)
C15 0.0414(12) 0.0308(11) 0.0448(12) -0.0083(9) 0.0010(10) 0.0061(9)
C16 0.0421(12) 0.0238(10) 0.0471(12) 0.0070(9) -0.0095(10) 0.0013(9)
C17 0.0183(8) 0.0156(8) 0.0206(9) 0.0014(7) -0.0037(7) -0.0001(7)
C18 0.0194(9) 0.0151(8) 0.0234(9) 0.0021(7) -0.0004(7) -0.0025(7)
C19 0.0214(9) 0.0163(9) 0.0207(9) 0.0001(7) -0.0016(7) 0.0010(7)
C20 0.0258(9) 0.0150(9) 0.0238(9) -0.0021(7) -0.0035(7) -0.0015(7)
C21 0.0216(9) 0.0154(9) 0.0258(9) 0.0023(7) -0.0023(7) -0.0029(7)
C22 0.0225(9) 0.0192(9) 0.0193(9) 0.0022(7) -0.0003(7) -0.0029(7)
C23 0.0308(10) 0.0197(9) 0.0277(10) 0.0008(7) 0.0007(8) -0.0092(8)
C24 0.0616(15) 0.0385(13) 0.0441(13) 0.0162(10) -0.0024(11) -0.0170(11)
C25 0.0599(15) 0.0407(13) 0.0480(14) -0.0069(10) 0.0072(11) -0.0294(11)
C26 0.0391(13) 0.0371(13) 0.0715(16) 0.0001(11) 0.0153(11) -0.0129(10)
C27 0.0304(10) 0.0211(9) 0.0205(9) -0.0025(7) 0.0016(7) -0.0047(8)
C28 0.0426(12) 0.0334(11) 0.0253(10) -0.0076(8) 0.0022(9) -0.0099(9)
C29 0.0532(13) 0.0270(10) 0.0221(10) 0.0022(8) 0.0056(9) -0.0049(9)
C30 0.0324(11) 0.0367(11) 0.0318(11) -0.0032(9) 0.0076(9) -0.0024(9)
C31 0.0210(9) 0.0114(8) 0.0210(9) -0.0010(6) 0.0008(7) -0.0035(6)
C32 0.0185(8) 0.0146(8) 0.0229(9) 0.0005(7) -0.0003(7) -0.0011(7)
C33 0.0245(9) 0.0129(8) 0.0203(9) 0.0017(7) -0.0022(7) -0.0041(7)
C34 0.0249(9) 0.0179(9) 0.0202(9) -0.0008(7) 0.0024(7) -0.0042(7)
C35 0.0201(9) 0.0145(8) 0.0239(9) -0.0007(7) -0.0011(7) -0.0040(7)
C36 0.0214(9) 0.0172(9) 0.0201(9) 0.0012(7) -0.0041(7) -0.0039(7)
C37 0.0197(9) 0.0235(9) 0.0246(9) -0.0005(7) -0.0002(7) -0.0022(7)
C38 0.0234(10) 0.0598(14) 0.0395(12) -0.0160(10) -0.0018(9) 0.0073(10)
C39 0.0267(11) 0.0346(12) 0.0542(13) 0.0145(10) 0.0009(9) 0.0050(9)
C40 0.0227(10) 0.0319(11) 0.0462(12) -0.0033(9) -0.0049(9) -0.0046(8)
C41 0.0273(9) 0.0223(9) 0.0185(9) 0.0030(7) -0.0026(7) -0.0008(7)
C42 0.0392(11) 0.0313(11) 0.0254(10) 0.0028(8) -0.0098(8) -0.0074(9)
C43 0.0369(11) 0.0363(11) 0.0197(9) 0.0043(8) -0.0009(8) 0.0038(9)
C44 0.0324(10) 0.0271(10) 0.0268(10) 0.0080(8) -0.0028(8) 0.0017(8)
O45 0.0286(6) 0.0178(6) 0.0152(6) 0.0006(5) 0.0055(5) -0.0046(5)
C46 0.0252(9) 0.0131(8) 0.0183(8) -0.0004(6) 0.0007(7) -0.0028(7)
C47 0.0246(9) 0.0158(8) 0.0190(9) 0.0001(7) -0.0006(7) -0.0045(7)
C48 0.0243(9) 0.0185(9) 0.0212(9) 0.0003(7) 0.0027(7) -0.0027(7)
C49 0.0257(9) 0.0187(9) 0.0191(9) 0.0016(7) 0.0007(7) -0.0053(7)
C50 0.0250(9) 0.0176(9) 0.0226(9) 0.0028(7) -0.0018(7) -0.0026(7)
C51 0.0232(9) 0.0159(9) 0.0233(9) -0.0003(7) 0.0006(7) -0.0045(7)
C52 0.0274(9) 0.0183(9) 0.0171(8) 0.0006(7) 0.0014(7) -0.0041(7)
C53 0.0263(10) 0.0219(9) 0.0222(9) 0.0005(7) 0.0014(7) -0.0007(7)
C54 0.0357(11) 0.0324(11) 0.0257(10) -0.0049(8) 0.0004(8) 0.0054(9)
C55 0.0334(11) 0.0315(11) 0.0400(12) 0.0005(9) 0.0117(9) -0.0007(9)
C56 0.0304(10) 0.0370(11) 0.0290(10) 0.0020(8) 0.0022(8) 0.0081(9)
C57 0.0300(10) 0.0249(10) 0.0208(9) 0.0068(7) 0.0029(8) -0.0011(8)
C58 0.0434(12) 0.0407(12) 0.0240(10) 0.0098(9) 0.0026(9) 0.0063(10)
C59 0.0597(14) 0.0378(12) 0.0231(10) 0.0027(9) 0.0052(10) 0.0097(10)
C60 0.0449(13) 0.0583(15) 0.0340(12) 0.0141(10) 0.0045(10) -0.0169(11)
C61 0.0237(9) 0.0141(8) 0.0190(9) 0.0024(7) 0.0014(7) 0.0000(7)
C62 0.0256(9) 0.0175(9) 0.0190(9) 0.0000(7) 0.0012(7) -0.0016(7)
C63 0.0251(9) 0.0160(9) 0.0248(9) 0.0019(7) 0.0031(7) 0.0007(7)
C64 0.0308(10) 0.0209(9) 0.0193(9) 0.0043(7) 0.0049(7) 0.0008(8)
C65 0.0284(10) 0.0181(9) 0.0187(9) 0.0014(7) 0.0003(7) 0.0013(7)
C66 0.0248(9) 0.0154(8) 0.0217(9) 0.0010(7) 0.0000(7) -0.0007(7)
C67 0.0330(10) 0.0273(10) 0.0191(9) 0.0010(7) -0.0002(8) -0.0024(8)
C68 0.0457(12) 0.0310(11) 0.0302(11) -0.0075(9) -0.0038(9) -0.0079(9)
C69 0.0593(14) 0.0425(13) 0.0194(10) 0.0024(9) -0.0009(9) -0.0056(10)
C70 0.0378(12) 0.0704(16) 0.0263(11) 0.0011(10) -0.0069(9) 0.0034(11)
C71 0.0317(10) 0.0211(9) 0.0257(10) 0.0020(7) 0.0060(8) -0.0060(8)
C72 0.0402(12) 0.0369(12) 0.0352(11) -0.0035(9) 0.0062(9) -0.0192(9)
C73 0.0314(11) 0.0335(11) 0.0359(11) 0.0009(9) 0.0064(9) -0.0050(9)
C74 0.0418(12) 0.0249(10) 0.0467(13) 0.0092(9) 0.0079(10) -0.0076(9)
C75 0.0257(9) 0.0187(9) 0.0163(8) -0.0011(7) 0.0024(7) -0.0051(7)
C76 0.0327(10) 0.0207(9) 0.0210(9) 0.0008(7) -0.0014(8) -0.0036(8)
C77 0.0388(11) 0.0237(10) 0.0243(10) 0.0013(8) -0.0053(8) -0.0119(8)
C78 0.0296(10) 0.0314(11) 0.0293(10) 0.0002(8) -0.0034(8) -0.0125(8)
C79 0.0265(10) 0.0262(10) 0.0218(9) -0.0016(7) 0.0000(7) -0.0051(8)
C80 0.0272(10) 0.0188(9) 0.0210(9) 0.0000(7) 0.0002(7) -0.0052(7)
C81 0.0236(10) 0.0322(11) 0.0348(11) -0.0017(8) -0.0038(8) -0.0038(8)
C82 0.0518(14) 0.0655(16) 0.0419(13) 0.0128(11) -0.0069(11) 0.0171(12)
C83 0.0315(11) 0.0339(12) 0.0646(15) -0.0109(11) -0.0092(10) 0.0036(9)
C84 0.0290(12) 0.0468(14) 0.0785(17) -0.0081(12) -0.0054(11) -0.0052(10)
C85 0.0554(14) 0.0259(11) 0.0502(13) 0.0025(10) -0.0148(11) -0.0175(10)
C86 0.167(3) 0.0331(15) 0.102(2) -0.0281(16) 0.014(2) -0.0238(18)
C87 0.0796(19) 0.0400(14) 0.0853(19) 0.0291(13) -0.0300(16) -0.0270(13)

loop_
_atom_type_symbol
_atom_type_description
_atom_type_scat_dispersion_real
_atom_type_scat_dispersion_imag
_atom_type_scat_source
O O 0.0106 0.0060 'International Tables Vol C Tables 4.2.6.8 and 6.1.1.4'
C C 0.0033 0.0016 'International Tables Vol C Tables 4.2.6.8 and 6.1.1.4'
H H 0.0000 0.0000 'International Tables Vol C Tables 4.2.6.8 and 6.1.1.4'

loop_
_geom_angle_atom_site_label_1
_geom_angle_atom_site_label_2
_geom_angle_atom_site_label_3
_geom_angle
_geom_angle_site_symmetry_3
C2 O1 O1 108.07(12) 2_666
O1 C2 C31 97.86(11) .
O1 C2 C3 110.02(13) .
C31 C2 C3 111.67(13) .
O1 C2 C17 111.22(12) .
C31 C2 C17 113.43(13) .
C3 C2 C17 111.84(13) .
C8 C3 C4 119.50(15) .
C8 C3 C2 120.05(14) .
C4 C3 C2 120.34(14) .
C5 C4 C3 121.07(15) .
C4 C5 C6 118.02(15) .
C4 C5 C9 123.21(14) .
C6 C5 C9 118.77(15) .
C7 C6 C5 122.37(15) .
C6 C7 C8 117.79(15) .
C6 C7 C13 123.19(15) .
C8 C7 C13 119.02(15) .
C3 C8 C7 121.24(15) .
C12 C9 C11 108.22(15) .
C12 C9 C5 112.39(14) .
C11 C9 C5 109.71(14) .
C12 C9 C10 108.21(16) .
C11 C9 C10 109.38(15) .
C5 C9 C10 108.89(14) .
C15 C13 C14 108.83(16) .
C15 C13 C7 109.15(14) .
C14 C13 C7 112.28(15) .
C15 C13 C16 109.15(16) .
C14 C13 C16 108.18(15) .
C7 C13 C16 109.19(14) .
C22 C17 C18 118.50(15) .
C22 C17 C2 121.36(15) .
C18 C17 C2 120.12(14) .
C19 C18 C17 121.71(15) .
C18 C19 C20 117.88(15) .
C18 C19 C27 119.99(15) .
C20 C19 C27 122.12(15) .
C21 C20 C19 122.27(15) .
C20 C21 C22 118.07(15) .
C20 C21 C23 122.37(15) .
C22 C21 C23 119.55(15) .
C17 C22 C21 121.49(15) .
C25 C23 C24 108.20(16) .
C25 C23 C26 108.19(16) .
C24 C23 C26 108.92(17) .
C25 C23 C21 112.81(15) .
C24 C23 C21 109.41(15) .
C26 C23 C21 109.24(15) .
C28 C27 C30 109.19(14) .
C28 C27 C19 112.25(14) .
C30 C27 C19 108.43(14) .
C28 C27 C29 107.40(15) .
C30 C27 C29 108.94(15) .
C19 C27 C29 110.58(14) .
C32 C31 C36 119.25(15) .
C32 C31 C2 122.15(14) .
C36 C31 C2 118.51(14) .
C31 C32 C33 121.09(15) .
C34 C33 C32 118.13(15) .
C34 C33 C41 122.45(14) .
C32 C33 C41 119.34(15) .
C33 C34 C35 122.24(15) .
C36 C35 C34 117.64(15) .
C36 C35 C37 120.03(14) .
C34 C35 C37 122.31(15) .
C35 C36 C31 121.58(15) .
C40 C37 C38 109.15(15) .
C40 C37 C35 108.29(14) .
C38 C37 C35 111.95(14) .
C40 C37 C39 109.40(15) .
C38 C37 C39 107.70(16) .
C35 C37 C39 110.33(14) .
C43 C41 C33 112.34(14) .
C43 C41 C42 108.89(14) .
C33 C41 C42 108.31(14) .
C43 C41 C44 108.05(14) .
C33 C41 C44 109.76(13) .
C42 C41 C44 109.47(15) .
C46 O45 O45 107.72(12) 2_755
O45 C46 C75 110.55(12) .
O45 C46 C61 97.47(12) .
C75 C46 C61 111.73(13) .
O45 C46 C47 111.97(13) .
C75 C46 C47 111.55(13) .
C61 C46 C47 112.83(13) .
C52 C47 C48 118.36(15) .
C52 C47 C46 121.12(14) .
C48 C47 C46 120.42(14) .
C49 C48 C47 121.90(15) .
C48 C49 C50 117.97(15) .
C48 C49 C57 118.87(15) .
C50 C49 C57 123.10(15) .
C51 C50 C49 121.88(15) .
C50 C51 C52 118.08(15) .
C50 C51 C53 123.63(15) .
C52 C51 C53 118.29(15) .
C47 C52 C51 121.75(15) .
C54 C53 C55 109.29(15) .
C54 C53 C56 108.28(14) .
C55 C53 C56 108.18(15) .
C54 C53 C51 108.85(14) .
C55 C53 C51 110.04(14) .
C56 C53 C51 112.15(14) .
C60 C57 C58 108.83(16) .
C60 C57 C49 108.84(14) .
C58 C57 C49 112.54(14) .
C60 C57 C59 108.96(17) .
C58 C57 C59 107.32(15) .
C49 C57 C59 110.28(14) .
C66 C61 C62 119.77(16) .
C66 C61 C46 122.12(15) .
C62 C61 C46 118.05(14) .
C63 C62 C61 121.08(15) .
C62 C63 C64 117.70(16) .
C62 C63 C71 121.58(15) .
C64 C63 C71 120.71(16) .
C65 C64 C63 122.48(16) .
C64 C65 C66 117.82(15) .
C64 C65 C67 123.26(16) .
C66 C65 C67 118.92(16) .
C61 C66 C65 121.12(16) .
C69 C67 C68 109.12(15) .
C69 C67 C65 112.11(15) .
C68 C67 C65 108.73(14) .
C69 C67 C70 107.93(15) .
C68 C67 C70 109.04(16) .
C65 C67 C70 109.87(14) .
C63 C71 C72 112.29(15) .
C63 C71 C73 108.84(14) .
C72 C71 C73 107.98(15) .
C63 C71 C74 109.83(15) .
C72 C71 C74 108.22(16) .
C73 C71 C74 109.65(15) .
C76 C75 C80 118.91(16) .
C76 C75 C46 120.93(15) .
C80 C75 C46 119.98(15) .
C77 C76 C75 121.45(16) .
C76 C77 C78 118.24(17) .
C76 C77 C85 119.52(17) .
C78 C77 C85 122.24(17) .
C77 C78 C79 121.93(17) .
C80 C79 C78 118.03(16) .
C80 C79 C81 120.49(16) .
C78 C79 C81 121.43(16) .
C79 C80 C75 121.43(16) .
C84 C81 C83 107.81(16) .
C84 C81 C82 108.25(17) .
C83 C81 C82 109.12(17) .
C84 C81 C79 112.58(16) .
C83 C81 C79 110.48(15) .
C82 C81 C79 108.53(15) .
C88 C85 C86 94.7(5) .
C88 C85 C87 117.0(4) .
C86 C85 C87 107.7(2) .
C88 C85 C77 117.4(3) .
C86 C85 C77 108.50(19) .
C87 C85 C77 109.72(17) .
C88 C85 C88' 24.2(3) .
C86 C85 C88' 118.4(3) .
C87 C85 C88' 102.1(3) .
C77 C85 C88' 110.1(2) .

loop_
_geom_bond_atom_site_label_1
_geom_bond_atom_site_label_2
_geom_bond_distance
_geom_bond_site_symmetry_2
O1 C2 1.4614(19) .
O1 O1 1.474(2) 2_666
C2 C31 1.529(2) .
C2 C3 1.531(2) .
C2 C17 1.537(2) .
C3 C8 1.383(2) .
C3 C4 1.395(2) .
C4 C5 1.384(2) .
C5 C6 1.405(2) .
C5 C9 1.533(2) .
C6 C7 1.384(2) .
C7 C8 1.401(2) .
C7 C13 1.531(2) .
C9 C12 1.524(2) .
C9 C11 1.531(2) .
C9 C10 1.538(3) .
C13 C15 1.521(3) .
C13 C14 1.529(3) .
C13 C16 1.546(3) .
C17 C22 1.392(2) .
C17 C18 1.396(2) .
C18 C19 1.390(2) .
C19 C20 1.399(2) .
C19 C27 1.536(2) .
C20 C21 1.386(2) .
C21 C22 1.399(2) .
C21 C23 1.538(2) .
C23 C25 1.520(3) .
C23 C24 1.528(3) .
C23 C26 1.530(3) .
C27 C28 1.530(2) .
C27 C30 1.530(2) .
C27 C29 1.542(2) .
C31 C32 1.388(2) .
C31 C36 1.392(2) .
C32 C33 1.395(2) .
C33 C34 1.391(2) .
C33 C41 1.535(2) .
C34 C35 1.401(2) .
C35 C36 1.389(2) .
C35 C37 1.534(2) .
C37 C40 1.526(2) .
C37 C38 1.529(2) .
C37 C39 1.537(2) .
C41 C43 1.529(2) .
C41 C42 1.537(3) .
C41 C44 1.538(2) .
O45 C46 1.4541(19) .
O45 O45 1.470(2) 2_755
C46 C75 1.526(2) .
C46 C61 1.532(2) .
C46 C47 1.535(2) .
C47 C52 1.386(2) .
C47 C48 1.398(2) .
C48 C49 1.393(2) .
C49 C50 1.398(2) .
C49 C57 1.535(2) .
C50 C51 1.394(2) .
C51 C52 1.403(2) .
C51 C53 1.536(2) .
C53 C54 1.531(2) .
C53 C55 1.533(2) .
C53 C56 1.533(2) .
C57 C60 1.520(3) .
C57 C58 1.534(2) .
C57 C59 1.539(2) .
C61 C66 1.379(2) .
C61 C62 1.396(2) .
C62 C63 1.389(2) .
C63 C64 1.404(2) .
C63 C71 1.529(2) .
C64 C65 1.390(2) .
C65 C66 1.401(2) .
C65 C67 1.531(2) .
C67 C69 1.530(2) .
C67 C68 1.531(2) .
C67 C70 1.537(3) .
C71 C72 1.530(2) .
C71 C73 1.535(2) .
C71 C74 1.544(2) .
C75 C76 1.391(2) .
C75 C80 1.391(2) .
C76 C77 1.389(3) .
C77 C78 1.392(3) .
C77 C85 1.537(3) .
C78 C79 1.398(3) .
C79 C80 1.391(2) .
C79 C81 1.535(2) .
C81 C84 1.526(3) .
C81 C83 1.529(3) .
C81 C82 1.533(3) .
C85 C88 1.446(5) .
C85 C86 1.520(3) .
C85 C87 1.533(3) .
C85 C88' 1.590(5) .
